data_2236439
loop_
_publ_author_name
'Shirinkam, Bahareh'
'Tabatabaee, Masoumeh'
'Gassemzadeh, Mitra'
'Neumuller, Bernhard'

_publ_section_title
;
 (<i>E</i>)-4-(2-Hydroxy-3-methoxybenzylideneamino)-6-methyl-3-sulfanylidene-3,4-dihydro-1,2,4-triazin-5(2<i>H</i>)-one
;
_journal_coeditor_code LH5515
_journal_issue 9
_journal_name_full 'Acta Crystallographica Section E'
_journal_page_first o2815
_journal_paper_doi 10.1107/S1600536812036756
_journal_volume 68
_journal_year 2012
_chemical_formula_iupac 'C12 H12 N4 O3 S'
_chemical_formula_moiety 'C12 H12 N4 O3 S'
_chemical_formula_sum 'C12 H12 N4 O3 S'
_chemical_formula_weight 292.32
_chemical_name_systematic
;
(<i>E</i>)-4-(2-Hydroxy-3-methoxybenzylideneamino)-6-methyl-3-
sulfanylidene-3,4-dihydro-1,2,4-triazin-5(2<i>H</i>)-one
;
_space_group_IT_number 14
_symmetry_cell_setting monoclinic
_symmetry_space_group_name_Hall '-P 2ybc'
_symmetry_space_group_name_H-M 'P 1 21/c 1'
_atom_sites_solution_hydrogens geom
_atom_sites_solution_primary direct
_atom_sites_solution_secondary difmap
_audit_creation_method SHELXL-97
_cell_angle_alpha 90.00
_cell_angle_beta 97.37(2)
_cell_angle_gamma 90.00
_cell_formula_units_Z 4
_cell_length_a 13.679(3)
_cell_length_b 6.7990(10)
_cell_length_c 13.797(3)
_cell_measurement_reflns_used 2500
_cell_measurement_temperature 100(2)
_cell_measurement_theta_max 25.88
_cell_measurement_theta_min 1.50
_cell_volume 1272.6(4)
_computing_cell_refinement 'X-AREA (Stoe & Cie, 2008)'
_computing_data_collection 'X-AREA (Stoe & Cie, 2008)'
_computing_data_reduction 'X-RED32 (Stoe & Cie, 2008)'
_computing_molecular_graphics 'SHELXTL (Sheldrick, 2008) and PLATON (Spek, 2009)'
_computing_publication_material 'WinGX (Farrugia, 1999)'
_computing_structure_refinement 'SHELXL97 (Sheldrick, 2008)'
_computing_structure_solution 'SIR92 (Altomare <i>et al.</i>, 1994)'
_diffrn_ambient_temperature 100(2)
_diffrn_measured_fraction_theta_full 0.996
_diffrn_measured_fraction_theta_max 0.996
_diffrn_measurement_device_type 'Stoe IPDS II'
_diffrn_measurement_method '\w scans '
_diffrn_radiation_monochromator graphite
_diffrn_radiation_source 'fine-focus sealed tube'
_diffrn_radiation_type MoK\a
_diffrn_radiation_wavelength 0.71073
_diffrn_reflns_av_R_equivalents 0.1683
_diffrn_reflns_av_sigmaI/netI 0.2733
_diffrn_reflns_limit_h_max 16
_diffrn_reflns_limit_h_min -16
_diffrn_reflns_limit_k_max 7
_diffrn_reflns_limit_k_min -8
_diffrn_reflns_limit_l_max 16
_diffrn_reflns_limit_l_min -16
_diffrn_reflns_number 6252
_diffrn_reflns_theta_full 25.88
_diffrn_reflns_theta_max 25.88
_diffrn_reflns_theta_min 1.50
_diffrn_standards_decay_% 0
_exptl_absorpt_coefficient_mu 0.268
_exptl_absorpt_correction_T_max 1.0
_exptl_absorpt_correction_T_min 0.19
_exptl_absorpt_correction_type numerical
_exptl_absorpt_process_details '(X-SHAPE and X-RED32; Stoe & Cie, 2008)'
_exptl_crystal_colour yellow
_exptl_crystal_density_diffrn 1.526
_exptl_crystal_density_method 'not measured'
_exptl_crystal_description plate
_exptl_crystal_F_000 608
_exptl_crystal_size_max 0.17
_exptl_crystal_size_mid 0.16
_exptl_crystal_size_min 0.05
_refine_diff_density_max 0.254
_refine_diff_density_min -0.248
_refine_ls_extinction_method none
_refine_ls_goodness_of_fit_ref 0.687
_refine_ls_hydrogen_treatment constr
_refine_ls_matrix_type full
_refine_ls_number_parameters 184
_refine_ls_number_reflns 2466
_refine_ls_number_restraints 0
_refine_ls_restrained_S_all 0.687
_refine_ls_R_factor_all 0.1903
_refine_ls_R_factor_gt 0.0626
_refine_ls_shift/su_max 0.002
_refine_ls_shift/su_mean 0.000
_refine_ls_structure_factor_coef Fsqd
_refine_ls_weighting_details 'calc w=1/[\s^2^(Fo^2^)+(0.0454P)^2^] where P=(Fo^2^+2Fc^2^)/3'
_refine_ls_weighting_scheme calc
_refine_ls_wR_factor_gt 0.1187
_refine_ls_wR_factor_ref 0.1484
_reflns_number_gt 781
_reflns_number_total 2466
_reflns_threshold_expression I>2\s(I)
_cod_data_source_file lh5515.cif
_cod_data_source_block I
_cod_original_sg_symbol_H-M 'P 21/c'
_cod_database_code 2236439
_cod_database_fobs_code 2236439

loop_
_symmetry_equiv_pos_as_xyz
'x, y, z'
'-x, y+1/2, -z+1/2'
'-x, -y, -z'
'x, -y-1/2, z-1/2'

loop_
_atom_site_type_symbol
_atom_site_label
_atom_site_fract_x
_atom_site_fract_y
_atom_site_fract_z
_atom_site_U_iso_or_equiv
_atom_site_adp_type
_atom_site_calc_flag
_atom_site_refinement_flags
_atom_site_occupancy
_atom_site_symmetry_multiplicity
S S1 0.63854(13) 0.3469(2) 0.97729(12) 0.0493(5) Uani d . 1 1
O O1 0.4940(3) -0.2444(6) 0.8000(3) 0.0543(12) Uani d . 1 1
O O2 0.8173(3) -0.1839(6) 1.0066(3) 0.0502(11) Uani d . 1 1
H H2 0.7563 -0.1360 0.9959 0.062(6) Uiso d R 1 1
O O3 1.0050(3) -0.2641(5) 1.0104(3) 0.0533(11) Uani d . 1 1
N N1 0.5557(4) 0.0250(6) 0.8869(3) 0.0424(12) Uani d . 1 1
N N2 0.6523(4) -0.0561(6) 0.9024(4) 0.0448(13) Uani d . 1 1
N N3 0.3669(4) 0.1720(7) 0.8798(3) 0.0466(13) Uani d . 1 1
N N4 0.4513(4) 0.2673(6) 0.9210(3) 0.0425(13) Uani d . 1 1
H H1 0.4422 0.3832 0.9467 0.062(6) Uiso calc R 1 1
C C1 0.5420(5) 0.2093(8) 0.9268(4) 0.0450(16) Uani d . 1 1
C C2 0.4779(5) -0.0841(8) 0.8374(4) 0.0417(15) Uani d . 1 1
C C3 0.3819(4) 0.0048(8) 0.8378(4) 0.0451(16) Uani d . 1 1
C C4 0.2920(5) -0.1023(8) 0.7908(4) 0.0570(19) Uani d . 1 1
H H41 0.2328 -0.0300 0.8028 0.062(6) Uiso calc R 1 1
H H42 0.2905 -0.2346 0.8188 0.062(6) Uiso calc R 1 1
H H43 0.2943 -0.1121 0.7203 0.062(6) Uiso calc R 1 1
C C5 0.6952(5) -0.0721(8) 0.8260(5) 0.0473(17) Uani d . 1 1
H H51 0.6594 -0.0394 0.7645 0.062(6) Uiso calc R 1 1
C C6 0.7947(5) -0.1371(9) 0.8290(5) 0.0478(16) Uani d . 1 1
C C7 0.8550(5) -0.1852(9) 0.9182(5) 0.0504(17) Uani d . 1 1
C C8 0.9545(5) -0.2297(8) 0.9195(5) 0.0491(17) Uani d . 1 1
C C9 0.9954(5) -0.2408(8) 0.8333(5) 0.0551(17) Uani d . 1 1
H H91 1.0629 -0.2745 0.8340 0.062(6) Uiso calc R 1 1
C C10 0.9358(5) -0.2017(8) 0.7439(5) 0.0462(16) Uani d . 1 1
H H101 0.9634 -0.2126 0.6844 0.062(6) Uiso calc R 1 1
C C11 0.8401(5) -0.1490(9) 0.7416(4) 0.0485(16) Uani d . 1 1
H H111 0.8024 -0.1194 0.6807 0.062(6) Uiso calc R 1 1
C C12 1.1069(4) -0.3021(9) 1.0169(5) 0.0521(17) Uani d . 1 1
H H121 1.1341 -0.3196 1.0856 0.062(6) Uiso calc R 1 1
H H122 1.1398 -0.1911 0.9893 0.062(6) Uiso calc R 1 1
H H123 1.1178 -0.4220 0.9803 0.062(6) Uiso calc R 1 1

loop_
_atom_site_aniso_label
_atom_site_aniso_U_11
_atom_site_aniso_U_22
_atom_site_aniso_U_33
_atom_site_aniso_U_12
_atom_site_aniso_U_13
_atom_site_aniso_U_23
S1 0.0519(10) 0.0425(8) 0.0543(10) -0.0001(8) 0.0096(8) -0.0035(8)
O1 0.066(3) 0.044(2) 0.052(3) 0.000(2) 0.008(2) -0.003(2)
O2 0.042(3) 0.055(3) 0.055(3) 0.011(2) 0.011(2) 0.005(2)
O3 0.047(3) 0.055(2) 0.057(3) 0.007(2) 0.003(2) 0.000(2)
N1 0.045(3) 0.037(3) 0.045(3) 0.002(2) 0.007(3) 0.002(2)
N2 0.042(3) 0.040(3) 0.054(3) 0.007(2) 0.014(3) 0.003(3)
N3 0.056(3) 0.039(3) 0.045(3) 0.002(3) 0.008(3) 0.000(2)
N4 0.040(3) 0.036(3) 0.052(3) -0.004(3) 0.008(3) -0.004(2)
C1 0.042(4) 0.039(3) 0.054(4) -0.001(3) 0.008(3) 0.009(3)
C2 0.053(4) 0.035(3) 0.040(4) 0.002(3) 0.019(3) -0.001(3)
C3 0.050(4) 0.040(3) 0.046(4) 0.002(3) 0.010(3) 0.004(3)
C4 0.084(5) 0.035(4) 0.051(4) 0.006(3) 0.004(4) -0.006(3)
C5 0.047(4) 0.034(3) 0.061(5) 0.002(3) 0.003(4) 0.002(3)
C6 0.045(4) 0.038(3) 0.061(4) -0.007(3) 0.007(4) 0.004(3)
C7 0.057(5) 0.043(4) 0.053(4) -0.004(3) 0.013(4) -0.002(3)
C8 0.044(4) 0.036(3) 0.067(5) 0.002(3) 0.006(4) 0.000(3)
C9 0.059(5) 0.045(3) 0.064(5) -0.004(3) 0.018(4) 0.002(3)
C10 0.047(4) 0.043(4) 0.054(4) -0.007(3) 0.025(4) 0.004(3)
C11 0.051(4) 0.047(3) 0.047(4) -0.004(3) 0.009(3) -0.005(3)
C12 0.033(4) 0.055(4) 0.070(4) 0.004(3) 0.015(3) 0.008(3)

loop_
_atom_type_symbol
_atom_type_description
_atom_type_scat_dispersion_real
_atom_type_scat_dispersion_imag
_atom_type_scat_source
C C 0.0033 0.0016 'International Tables Vol C Tables 4.2.6.8 and 6.1.1.4'
H H 0.0000 0.0000 'International Tables Vol C Tables 4.2.6.8 and 6.1.1.4'
N N 0.0061 0.0033 'International Tables Vol C Tables 4.2.6.8 and 6.1.1.4'
O O 0.0106 0.0060 'International Tables Vol C Tables 4.2.6.8 and 6.1.1.4'
S S 0.1246 0.1234 'International Tables Vol C Tables 4.2.6.8 and 6.1.1.4'

loop_
_geom_angle_atom_site_label_1
_geom_angle_atom_site_label_2
_geom_angle_atom_site_label_3
_geom_angle
C7 O2 H2 107.6
C8 O3 C12 117.9(5)
C1 N1 C2 122.5(5)
C1 N1 N2 117.3(5)
C2 N1 N2 120.1(4)
C5 N2 N1 115.2(5)
C3 N3 N4 114.9(5)
C1 N4 N3 128.8(5)
C1 N4 H1 115.6
N3 N4 H1 115.6
N4 C1 N1 115.2(5)
N4 C1 S1 123.2(5)
N1 C1 S1 121.6(5)
O1 C2 N1 120.3(5)
O1 C2 C3 125.5(6)
N1 C2 C3 114.2(5)
N3 C3 C2 124.1(5)
N3 C3 C4 116.6(5)
C2 C3 C4 119.2(5)
C3 C4 H41 109.5
C3 C4 H42 109.5
H41 C4 H42 109.5
C3 C4 H43 109.5
H41 C4 H43 109.5
H42 C4 H43 109.5
N2 C5 C6 122.8(6)
N2 C5 H51 118.6
C6 C5 H51 118.6
C11 C6 C7 116.7(6)
C11 C6 C5 120.6(6)
C7 C6 C5 122.6(6)
O2 C7 C8 117.6(6)
O2 C7 C6 121.3(6)
C8 C7 C6 121.1(6)
O3 C8 C9 124.5(6)
O3 C8 C7 115.2(6)
C9 C8 C7 120.3(6)
C8 C9 C10 119.4(6)
C8 C9 H91 120.3
C10 C9 H91 120.3
C11 C10 C9 121.2(6)
C11 C10 H101 119.4
C9 C10 H101 119.4
C10 C11 C6 121.3(6)
C10 C11 H111 119.4
C6 C11 H111 119.4
O3 C12 H121 109.5
O3 C12 H122 109.5
H121 C12 H122 109.5
O3 C12 H123 109.5
H121 C12 H123 109.5
H122 C12 H123 109.5

loop_
_geom_bond_atom_site_label_1
_geom_bond_atom_site_label_2
_geom_bond_distance
S1 C1 1.694(6)
O1 C2 1.238(6)
O2 C7 1.383(7)
O2 H2 0.8900
O3 C8 1.372(7)
O3 C12 1.409(7)
N1 C1 1.391(7)
N1 C2 1.401(7)
N1 N2 1.422(6)
N2 C5 1.275(7)
N3 C3 1.303(7)
N3 N4 1.381(6)
N4 C1 1.295(7)
N4 H1 0.8800
C2 C3 1.447(8)
C3 C4 1.503(8)
C4 H41 0.9800
C4 H42 0.9800
C4 H43 0.9800
C5 C6 1.427(8)
C5 H51 0.9500
C6 C11 1.427(8)
C6 C7 1.428(8)
C7 C8 1.393(8)
C8 C9 1.380(9)
C9 C10 1.413(8)
C9 H91 0.9500
C10 C11 1.354(8)
C10 H101 0.9500
C11 H111 0.9500
C12 H121 0.9800
C12 H122 0.9800
C12 H123 0.9800

loop_
_geom_hbond_atom_site_label_D
_geom_hbond_atom_site_label_H
_geom_hbond_atom_site_label_A
_geom_hbond_site_symmetry_A
_geom_hbond_distance_DH
_geom_hbond_distance_HA
_geom_hbond_distance_DA
_geom_hbond_angle_DHA
_geom_hbond_publ_flag
N4 H1 S1 3_667 0.88 2.45 3.287(5) 160 yes
O2 H2 N2 . 0.89 1.87 2.662(7) 146 yes
O2 H2 N3 3_657 0.89 2.57 3.135(7) 122 yes

loop_
_cod_related_entry_id
_cod_related_entry_database
_cod_related_entry_code
1 ChemSpider 25147164
